data_4324005
loop_
_publ_author_name
'Wen-Yann Yeh'
Stern
'Duward F. Shriver'

_publ_contact_author
;
D.F. Shriver
Department of Chemistry
Northwestern University
Evanston, IL 60208-3113, USA
;
_publ_contact_author_email ' Shriver@chem.nwu.edu '
_publ_contact_author_fax ' 847-491-7713 '
_publ_contact_author_phone ' 847-491-5655'
_publ_section_title
;
 Syntheses, Characterization, and Structures of Tri- and Tetraruthenium
 Clusters Containing Sulfido, Phenylimido, and (Phenylimino)thio Ligands
;
_journal_name_full 'Inorganic Chemistry'
_journal_page_first 7857
_journal_page_last 7862
_journal_paper_doi 10.1021/ic960697i
_journal_volume 35
_journal_year 1996
_chemical_formula_sum 'C46 H20 N4 O22 Ru8 S2'
_chemical_formula_weight 1853.36
_space_group_IT_number 14
_symmetry_cell_setting monoclinic
_symmetry_Int_Tables_number 14
_symmetry_space_group_name_Hall '-P 2ybc'
_symmetry_space_group_name_H-M 'P 1 21/c 1'
_audit_creation_date 'Wed Jul 16 09:46:14 1997'
_audit_creation_method 'from TEXRAY.INF file'
_cell_angle_alpha 90
_cell_angle_beta 100.43(3)
_cell_angle_gamma 90
_cell_formula_units_Z 4
_cell_length_a 10.319(4)
_cell_length_b 23.354(6)
_cell_length_c 23.329(7)
_cell_measurement_reflns_used 25
_cell_measurement_temperature 153.2
_cell_measurement_theta_max 20.7
_cell_measurement_theta_min 17.9
_cell_volume 5529(3)
_computing_cell_refinement 'MSC/AFC Diffractometer Control'
_computing_data_collection 'MSC/AFC Diffractometer Control'
_computing_data_reduction teXsan
_computing_publication_material teXsan
_computing_structure_refinement teXsan
_computing_structure_solution SHELXS86
_diffrn_ambient_temperature 153.2
_diffrn_measurement_device CAD4
_diffrn_measurement_method 'omega/theta scans'
_diffrn_orient_matrix_UB_11 -0.04263
_diffrn_orient_matrix_UB_12 -0.02103
_diffrn_orient_matrix_UB_13 0.02899
_diffrn_orient_matrix_UB_21 0.05154
_diffrn_orient_matrix_UB_22 -0.03509
_diffrn_orient_matrix_UB_23 -0.00588
_diffrn_orient_matrix_UB_31 0.07236
_diffrn_orient_matrix_UB_32 0.01262
_diffrn_orient_matrix_UB_33 0.03201
_diffrn_radiation_monochromator graphite
_diffrn_radiation_source 'X-ray tube'
_diffrn_radiation_type MoKalpha
_diffrn_radiation_wavelength 0.7107
_diffrn_reflns_av_R_equivalents 7.75
_diffrn_reflns_limit_h_max 11
_diffrn_reflns_limit_h_min -11
_diffrn_reflns_limit_k_max 25
_diffrn_reflns_limit_k_min 0
_diffrn_reflns_limit_l_max 25
_diffrn_reflns_limit_l_min 0
_diffrn_reflns_number 8132
_diffrn_reflns_theta_max 22.97
_diffrn_standards_decay_% 0.00
_diffrn_standards_interval_count 90
_diffrn_standards_number 3
_exptl_absorpt_coefficient_mu 2.281
_exptl_absorpt_correction_T_max 0.868
_exptl_absorpt_correction_T_min 0.780
_exptl_absorpt_correction_type analytical
_exptl_absorpt_process_details Tompa_analytical
_exptl_crystal_colour orange
_exptl_crystal_density_diffrn 2.226
_exptl_crystal_description columnar
_exptl_crystal_F_000 3536.00
_exptl_crystal_size_max 0.260
_exptl_crystal_size_mid 0.070
_exptl_crystal_size_min 0.060
_refine_diff_density_max 0.99
_refine_diff_density_min -0.91
_refine_ls_extinction_coef 0.13086
_refine_ls_extinction_method Zachariasen_type_2_Gaussian_isotropic
_refine_ls_goodness_of_fit_obs 1.267
_refine_ls_hydrogen_treatment noref
_refine_ls_matrix_type full
_refine_ls_number_parameters 510
_refine_ls_number_reflns 4147
_refine_ls_number_restraints 0
_refine_ls_R_factor_obs 0.0511
_refine_ls_shift/esd_max 0.0120
_refine_ls_structure_factor_coef F
_refine_ls_weighting_scheme sigma
_refine_ls_wR_factor_obs 0.0396
_reflns_number_observed 4147
_reflns_number_total 7945
_reflns_observed_criterion 2.50
_cod_data_source_file ic960697i_3.cif
_cod_data_source_block compound4
_cod_original_cell_volume 5529(2)
_cod_original_sg_symbol_H-M 'P 21/c '
_cod_original_formula_sum 'C46 H20 N4 O22 S2 Ru8 '
_cod_database_code 4324005

loop_
_symmetry_equiv_pos_as_xyz
'   +x,   +y,   +z'
'   -x,1/2+y,1/2-z'
'   -x,   -y,   -z'
'   +x,1/2-y,1/2+z'

loop_
_atom_site_aniso_label
_atom_site_aniso_U_11
_atom_site_aniso_U_22
_atom_site_aniso_U_33
_atom_site_aniso_U_12
_atom_site_aniso_U_13
_atom_site_aniso_U_23
Ru(1) 0.0195(8) 0.0200(8) 0.0212(8) -0.0031(7) -0.0021(7) -0.0008(7)
Ru(2) 0.0254(8) 0.0219(8) 0.0183(8) 0.0018(7) -0.0012(7) 0.0001(7)
Ru(3) 0.0178(8) 0.0215(8) 0.0238(8) 0.0002(7) 0.0001(7) 0.0027(7)
Ru(4) 0.0171(8) 0.0243(8) 0.0177(8) 0.0013(7) -0.0018(6) 0.0005(7)
Ru(5) 0.0231(8) 0.0163(8) 0.0267(9) 0.0006(7) 0.0040(7) 0.0014(7)
Ru(6) 0.0331(9) 0.0241(9) 0.0198(8) -0.0036(7) 0.0002(7) 0.0018(7)
Ru(7) 0.0204(9) 0.0238(8) 0.0285(9) 0.0039(7) 0.0005(7) 0.0055(7)
Ru(8) 0.0246(8) 0.0195(8) 0.0209(8) 0.0000(7) 0.0009(7) 0.0013(7)
S(1) 0.020(3) 0.020(2) 0.021(2) -0.001(2) -0.002(2) 0.004(2)
S(2) 0.031(3) 0.014(2) 0.025(3) 0.001(2) -0.001(2) 0.003(2)
O(1) 0.027(7) 0.051(8) 0.023(7) 0.002(6) 0.002(6) 0.001(6)
O(2) 0.066(10) 0.018(7) 0.050(9) -0.004(7) -0.007(8) -0.005(6)
O(3) 0.043(8) 0.051(9) 0.042(8) 0.011(7) -0.019(7) 0.001(7)
O(4) 0.041(8) 0.040(8) 0.039(8) 0.000(7) -0.028(7) 0.005(7)
O(5) 0.11(1) 0.031(9) 0.048(9) 0.008(8) -0.003(9) -0.024(7)
O(6) 0.048(9) 0.062(10) 0.042(8) -0.008(7) 0.022(7) 0.013(7)
O(7) 0.042(8) 0.028(8) 0.065(9) -0.002(7) -0.003(7) 0.007(7)
O(8) 0.022(8) 0.053(9) 0.064(9) 0.002(7) 0.015(7) 0.003(7)
O(9) 0.027(7) 0.052(9) 0.028(7) -0.021(6) -0.008(6) 0.007(6)
O(10) 0.047(8) 0.065(9) 0.018(7) 0.025(7) 0.008(6) 0.016(7)
O(11) 0.040(8) 0.032(8) 0.041(8) 0.002(6) -0.005(7) -0.007(6)
O(12) 0.033(8) 0.037(8) 0.040(8) 0.008(6) -0.021(6) 0.006(6)
O(13) 0.041(8) 0.051(9) 0.068(10) 0.008(7) 0.031(8) 0.007(7)
O(14) 0.08(1) 0.022(8) 0.07(1) 0.001(7) 0.002(8) -0.008(7)
O(15) 0.12(1) 0.07(1) 0.052(10) -0.01(1) 0.048(10) 0.011(9)
O(16) 0.08(1) 0.035(9) 0.039(9) -0.004(8) 0.004(8) -0.004(7)
O(17) 0.056(10) 0.045(9) 0.06(1) -0.006(8) -0.016(8) 0.012(7)
O(18) 0.06(1) 0.035(9) 0.09(1) 0.025(8) 0.016(9) 0.027(8)
O(19) 0.027(7) 0.046(9) 0.063(9) -0.002(7) 0.008(7) 0.010(7)
O(20) 0.049(9) 0.043(8) 0.033(8) 0.027(7) 0.006(7) -0.012(6)
O(21) 0.08(1) 0.057(10) 0.037(8) -0.004(8) 0.023(8) 0.015(7)
O(22) 0.08(1) 0.055(10) 0.026(8) -0.009(8) -0.016(7) -0.021(7)
N(1) 0.018(8) 0.029(8) 0.016(8) 0.018(7) -0.008(6) 0.003(7)
N(2) 0.016(8) 0.024(8) 0.017(8) 0.009(6) -0.003(6) 0.007(6)
N(3) 0.033(9) 0.023(8) 0.009(7) 0.005(7) 0.009(6) 0.002(6)
N(4) 0.045(10) 0.019(8) 0.016(8) -0.003(7) 0.006(7) -0.001(7)

loop_
_atom_site_label
_atom_site_fract_x
_atom_site_fract_y
_atom_site_fract_z
_atom_site_U_iso_or_equiv
_atom_site_thermal_displace_type
_atom_site_calc_flag
_atom_site_calc_attached_atom
Ru(1) -0.0066(1) 0.27190(6) 0.48320(6) 0.0209(4) Uij ? ?
Ru(2) -0.1915(1) 0.25451(6) 0.55141(6) 0.0225(4) Uij ? ?
Ru(3) -0.3328(1) 0.18340(6) 0.46716(6) 0.0215(4) Uij ? ?
Ru(4) -0.1510(1) 0.20448(6) 0.39361(6) 0.0203(4) Uij ? ?
Ru(5) -0.4798(1) 0.52421(6) 0.28158(6) 0.0221(4) Uij ? ?
Ru(6) -0.2553(1) 0.51025(6) 0.36292(6) 0.0262(4) Uij ? ?
Ru(7) -0.1333(1) 0.45249(6) 0.28109(6) 0.0247(4) Uij ? ?
Ru(8) -0.3594(1) 0.47404(6) 0.19774(6) 0.0220(4) Uij ? ?
S(1) -0.2088(4) 0.2959(2) 0.4231(2) 0.021(1) Uij ? ?
S(2) -0.3065(4) 0.4180(2) 0.3247(2) 0.024(1) Uij ? ?
O(1) 0.165(1) 0.2571(5) 0.3903(4) 0.034(4) Uij ? ?
O(2) 0.053(1) 0.3979(5) 0.4983(5) 0.047(4) Uij ? ?
O(3) 0.235(1) 0.2371(5) 0.5726(5) 0.049(4) Uij ? ?
O(4) 0.001(1) 0.2178(5) 0.6601(5) 0.044(4) Uij ? ?
O(5) -0.166(1) 0.3760(5) 0.5983(5) 0.067(5) Uij ? ?
O(6) -0.421(1) 0.2172(5) 0.6099(5) 0.049(4) Uij ? ?
O(7) -0.352(1) 0.0542(5) 0.4755(5) 0.047(4) Uij ? ?
O(8) -0.625(1) 0.1800(5) 0.4600(5) 0.046(4) Uij ? ?
O(9) -0.422(1) 0.1653(5) 0.3386(5) 0.037(4) Uij ? ?
O(10) -0.190(1) 0.2395(5) 0.2677(5) 0.043(4) Uij ? ?
O(11) -0.043(1) 0.0894(5) 0.3626(5) 0.039(4) Uij ? ?
O(12) -0.670(1) 0.5405(5) 0.1655(5) 0.040(4) Uij ? ?
O(13) -0.690(1) 0.5009(5) 0.3529(6) 0.051(5) Uij ? ?
O(14) -0.517(1) 0.6505(5) 0.3082(6) 0.057(5) Uij ? ?
O(15) -0.341(2) 0.4783(6) 0.4760(6) 0.078(6) Uij ? ?
O(16) -0.236(1) 0.6383(5) 0.3910(5) 0.053(5) Uij ? ?
O(17) 0.038(1) 0.4949(5) 0.4170(6) 0.058(5) Uij ? ?
O(18) 0.036(1) 0.3494(5) 0.3187(6) 0.064(5) Uij ? ?
O(19) 0.100(1) 0.5008(5) 0.2315(6) 0.045(4) Uij ? ?
O(20) -0.187(1) 0.3759(5) 0.1760(5) 0.041(4) Uij ? ?
O(21) -0.267(1) 0.5419(6) 0.1002(5) 0.057(5) Uij ? ?
O(22) -0.525(1) 0.4067(5) 0.1000(5) 0.056(5) Uij ? ?
N(1) -0.315(1) 0.2750(5) 0.4702(5) 0.022(4) Uij ? ?
N(2) -0.438(1) 0.4375(5) 0.2678(5) 0.020(4) Uij ? ?
N(3) -0.119(1) 0.1929(5) 0.4920(5) 0.021(4) Uij ? ?
N(4) -0.272(1) 0.5283(5) 0.2709(5) 0.026(4) Uij ? ?
C(1) 0.090(2) 0.2598(7) 0.4196(7) 0.025(4) Uij ? ?
C(2) 0.038(2) 0.3494(7) 0.4920(7) 0.024(4) Uij ? ?
C(3) 0.146(2) 0.2501(7) 0.5398(7) 0.021(4) Uij ? ?
C(4) -0.070(2) 0.2299(7) 0.6183(7) 0.028(4) Uij ? ?
C(5) -0.181(2) 0.3300(8) 0.5811(8) 0.042(5) Uij ? ?
C(6) -0.337(2) 0.2297(7) 0.5856(7) 0.032(5) Uij ? ?
C(7) -0.341(2) 0.1030(8) 0.4725(7) 0.030(5) Uij ? ?
C(8) -0.514(2) 0.1831(7) 0.4628(7) 0.027(4) Uij ? ?
C(9) -0.341(2) 0.1776(6) 0.3797(7) 0.018(4) Uij ? ?
C(10) -0.173(2) 0.2269(7) 0.3152(7) 0.027(4) Uij ? ?
C(11) -0.083(2) 0.1324(7) 0.3755(7) 0.023(4) Uij ? ?
C(12) -0.043(2) 0.1441(6) 0.5148(7) 0.018(4) Uij ? ?
C(13) 0.072(2) 0.1285(7) 0.4966(7) 0.026(4) Uij ? ?
C(14) 0.146(2) 0.0807(7) 0.5203(7) 0.027(4) Uij ? ?
C(15) 0.102(2) 0.0491(7) 0.5623(7) 0.033(5) Uij ? ?
C(16) -0.011(2) 0.0645(7) 0.5811(7) 0.034(5) Uij ? ?
C(17) -0.087(2) 0.1114(7) 0.5591(7) 0.024(4) Uij ? ?
C(18) -0.431(1) 0.3093(6) 0.4611(7) 0.017(4) Uij ? ?
C(19) -0.504(2) 0.3160(7) 0.4032(7) 0.034(5) Uij ? ?
C(20) -0.613(2) 0.3508(8) 0.3930(8) 0.039(5) Uij ? ?
C(21) -0.658(2) 0.3777(8) 0.4360(9) 0.051(6) Uij ? ?
C(22) -0.593(2) 0.3737(9) 0.4927(9) 0.060(6) Uij ? ?
C(23) -0.477(2) 0.3391(7) 0.5044(7) 0.032(5) Uij ? ?
C(24) -0.596(2) 0.5310(7) 0.2053(8) 0.032(5) Uij ? ?
C(25) -0.610(2) 0.5107(7) 0.3255(8) 0.030(5) Uij ? ?
C(26) -0.497(2) 0.6039(8) 0.2973(7) 0.031(5) Uij ? ?
C(27) -0.306(2) 0.4917(8) 0.4341(9) 0.047(6) Uij ? ?
C(28) -0.242(2) 0.5897(9) 0.3821(8) 0.044(5) Uij ? ?
C(29) -0.071(2) 0.4955(8) 0.3915(8) 0.040(5) Uij ? ?
C(30) -0.028(2) 0.3897(8) 0.3057(7) 0.034(5) Uij ? ?
C(31) 0.010(2) 0.4849(7) 0.2514(7) 0.027(4) Uij ? ?
C(32) -0.213(2) 0.4150(7) 0.2034(7) 0.027(4) Uij ? ?
C(33) -0.302(2) 0.5169(8) 0.1370(8) 0.041(5) Uij ? ?
C(34) -0.467(2) 0.4314(7) 0.1379(7) 0.025(4) Uij ? ?
C(35) -0.221(2) 0.5816(7) 0.2557(7) 0.024(4) Uij ? ?
C(36) -0.292(2) 0.6190(6) 0.2165(7) 0.022(4) Uij ? ?
C(37) -0.243(2) 0.6714(7) 0.2034(7) 0.030(5) Uij ? ?
C(38) -0.118(2) 0.6893(7) 0.2292(7) 0.025(4) Uij ? ?
C(39) -0.044(2) 0.6512(7) 0.2674(7) 0.024(4) Uij ? ?
C(40) -0.092(2) 0.5998(7) 0.2808(7) 0.028(4) Uij ? ?
C(41) -0.527(2) 0.3893(7) 0.2525(7) 0.022(4) Uij ? ?
C(42) -0.480(2) 0.3343(7) 0.2516(7) 0.022(4) Uij ? ?
C(43) -0.564(2) 0.2878(7) 0.2359(7) 0.037(5) Uij ? ?
C(44) -0.696(2) 0.2992(8) 0.2163(7) 0.036(5) Uij ? ?
C(45) -0.747(2) 0.3537(7) 0.2165(7) 0.031(5) Uij ? ?
C(46) -0.658(2) 0.3971(7) 0.2355(7) 0.025(4) Uij ? ?
H(1) 0.1018 0.1505 0.4674 0.0315 Uij ? ?
H(2) 0.2246 0.0706 0.5073 0.0325 Uij ? ?
H(3) 0.1497 0.0164 0.5784 0.0394 Uij ? ?
H(4) -0.0385 0.0422 0.6107 0.0403 Uij ? ?
H(5) -0.1646 0.1211 0.5731 0.0286 Uij ? ?
H(6) -0.4765 0.2964 0.3717 0.0405 Uij ? ?
H(7) -0.6573 0.3560 0.3540 0.0469 Uij ? ?
H(8) -0.7367 0.3999 0.4272 0.0609 Uij ? ?
H(9) -0.6241 0.3933 0.5233 0.0715 Uij ? ?
H(10) -0.4295 0.3366 0.5433 0.0386 Uij ? ?
H(11) -0.3781 0.6083 0.1978 0.0260 Uij ? ?
H(12) -0.2958 0.6957 0.1761 0.0360 Uij ? ?
H(13) -0.0846 0.7257 0.2211 0.0305 Uij ? ?
H(14) 0.0438 0.6615 0.2848 0.0287 Uij ? ?
H(15) -0.0375 0.5755 0.3077 0.0331 Uij ? ?
H(16) -0.3880 0.3276 0.2619 0.0269 Uij ? ?
H(17) -0.5321 0.2496 0.2387 0.0442 Uij ? ?
H(18) -0.7531 0.2685 0.2021 0.0436 Uij ? ?
H(19) -0.8382 0.3611 0.2042 0.0369 Uij ? ?
H(20) -0.6916 0.4348 0.2368 0.0297 Uij ? ?

loop_
_atom_type_symbol
_atom_type_oxidation_number
_atom_type_number_in_cell
_atom_type_scat_dispersion_real
_atom_type_scat_dispersion_imag
_atom_type_scat_source
Ru 0 32 -1.259 0.836 'International Tables'
C 0 184 0.003 0.002 'International Tables'
O 0 88 0.011 0.006 'International Tables'
N 0 16 0.006 0.003 'International Tables'
S 0 8 0.125 0.123 'International Tables'
H 0 80 0.000 0.000 'International Tables'

loop_
_geom_angle_atom_site_label_1
_geom_angle_atom_site_label_2
_geom_angle_atom_site_label_3
_geom_angle
_geom_angle_site_symmetry_1
_geom_angle_site_symmetry_2
_geom_angle_site_symmetry_3
_geom_angle_publ_flag
Ru(2) Ru(1) Ru(4) 91.01(6) ? ? ? yes
Ru(2) Ru(1) S(1) 75.3(1) ? ? ? yes
Ru(2) Ru(1) N(3) 52.2(3) ? ? ? yes
Ru(2) Ru(1) C(1) 158.4(5) ? ? ? yes
Ru(2) Ru(1) C(2) 105.3(5) ? ? ? yes
Ru(2) Ru(1) C(3) 97.5(5) ? ? ? yes
Ru(4) Ru(1) S(1) 53.1(1) ? ? ? yes
Ru(4) Ru(1) N(3) 52.1(3) ? ? ? yes
Ru(4) Ru(1) C(1) 68.3(5) ? ? ? yes
Ru(4) Ru(1) C(2) 135.1(5) ? ? ? yes
Ru(4) Ru(1) C(3) 128.0(5) ? ? ? yes
S(1) Ru(1) N(3) 80.3(3) ? ? ? yes
S(1) Ru(1) C(1) 95.9(5) ? ? ? yes
S(1) Ru(1) C(2) 90.5(5) ? ? ? yes
S(1) Ru(1) C(3) 172.7(5) ? ? ? yes
N(3) Ru(1) C(1) 107.4(6) ? ? ? yes
N(3) Ru(1) C(2) 157.2(6) ? ? ? yes
N(3) Ru(1) C(3) 95.2(6) ? ? ? yes
C(1) Ru(1) C(2) 94.3(7) ? ? ? yes
C(1) Ru(1) C(3) 90.9(6) ? ? ? yes
C(2) Ru(1) C(3) 91.6(7) ? ? ? yes
Ru(1) Ru(2) Ru(3) 90.53(6) ? ? ? yes
Ru(1) Ru(2) N(1) 79.5(3) ? ? ? yes
Ru(1) Ru(2) N(3) 51.7(3) ? ? ? yes
Ru(1) Ru(2) C(4) 95.6(5) ? ? ? yes
Ru(1) Ru(2) C(5) 94.4(6) ? ? ? yes
Ru(1) Ru(2) C(6) 166.7(5) ? ? ? yes
Ru(3) Ru(2) N(1) 49.8(3) ? ? ? yes
Ru(3) Ru(2) N(3) 50.5(3) ? ? ? yes
Ru(3) Ru(2) C(4) 125.6(5) ? ? ? yes
Ru(3) Ru(2) C(5) 143.6(6) ? ? ? yes
Ru(3) Ru(2) C(6) 76.3(5) ? ? ? yes
N(1) Ru(2) N(3) 78.8(4) ? ? ? yes
N(1) Ru(2) C(4) 172.8(6) ? ? ? yes
N(1) Ru(2) C(5) 95.8(7) ? ? ? yes
N(1) Ru(2) C(6) 92.9(6) ? ? ? yes
N(3) Ru(2) C(4) 94.0(6) ? ? ? yes
N(3) Ru(2) C(5) 146.1(6) ? ? ? yes
N(3) Ru(2) C(6) 116.3(6) ? ? ? yes
C(4) Ru(2) C(5) 89.8(8) ? ? ? yes
C(4) Ru(2) C(6) 90.9(7) ? ? ? yes
C(5) Ru(2) C(6) 97.2(8) ? ? ? yes
Ru(2) Ru(3) Ru(4) 90.25(6) ? ? ? yes
Ru(2) Ru(3) N(1) 49.5(3) ? ? ? yes
Ru(2) Ru(3) N(3) 51.5(3) ? ? ? yes
Ru(2) Ru(3) C(7) 125.0(5) ? ? ? yes
Ru(2) Ru(3) C(8) 115.9(5) ? ? ? yes
Ru(2) Ru(3) C(9) 132.3(4) ? ? ? yes
Ru(4) Ru(3) N(1) 77.4(3) ? ? ? yes
Ru(4) Ru(3) N(3) 52.4(3) ? ? ? yes
Ru(4) Ru(3) C(7) 105.1(5) ? ? ? yes
Ru(4) Ru(3) C(8) 138.3(5) ? ? ? yes
Ru(4) Ru(3) C(9) 46.3(4) ? ? ? yes
N(1) Ru(3) N(3) 79.3(5) ? ? ? yes
N(1) Ru(3) C(7) 174.3(6) ? ? ? yes
N(1) Ru(3) C(8) 94.9(6) ? ? ? yes
N(1) Ru(3) C(9) 95.0(5) ? ? ? yes
N(3) Ru(3) C(7) 98.1(6) ? ? ? yes
N(3) Ru(3) C(8) 166.8(6) ? ? ? yes
N(3) Ru(3) C(9) 97.5(5) ? ? ? yes
C(7) Ru(3) C(8) 86.6(7) ? ? ? yes
C(7) Ru(3) C(9) 90.3(7) ? ? ? yes
C(8) Ru(3) C(9) 94.9(7) ? ? ? yes
Ru(1) Ru(4) Ru(3) 88.10(6) ? ? ? yes
Ru(1) Ru(4) S(1) 53.4(1) ? ? ? yes
Ru(1) Ru(4) N(3) 50.0(3) ? ? ? yes
Ru(1) Ru(4) C(9) 131.1(4) ? ? ? yes
Ru(1) Ru(4) C(10) 121.4(5) ? ? ? yes
Ru(1) Ru(4) C(11) 119.5(5) ? ? ? yes
Ru(3) Ru(4) S(1) 75.4(1) ? ? ? yes
Ru(3) Ru(4) N(3) 49.8(3) ? ? ? yes
Ru(3) Ru(4) C(9) 46.3(4) ? ? ? yes
Ru(3) Ru(4) C(10) 132.1(5) ? ? ? yes
Ru(3) Ru(4) C(11) 107.2(5) ? ? ? yes
S(1) Ru(4) N(3) 79.1(3) ? ? ? yes
S(1) Ru(4) C(9) 92.2(4) ? ? ? yes
S(1) Ru(4) C(10) 92.3(5) ? ? ? yes
S(1) Ru(4) C(11) 172.8(5) ? ? ? yes
N(3) Ru(4) C(9) 94.9(5) ? ? ? yes
N(3) Ru(4) C(10) 170.5(6) ? ? ? yes
N(3) Ru(4) C(11) 97.3(6) ? ? ? yes
C(9) Ru(4) C(10) 89.4(7) ? ? ? yes
C(9) Ru(4) C(11) 94.3(6) ? ? ? yes
C(10) Ru(4) C(11) 90.8(7) ? ? ? yes
Ru(6) Ru(5) Ru(8) 90.43(6) ? ? ? yes
Ru(6) Ru(5) N(2) 79.6(3) ? ? ? yes
Ru(6) Ru(5) N(4) 50.6(3) ? ? ? yes
Ru(6) Ru(5) C(24) 160.1(5) ? ? ? yes
Ru(6) Ru(5) C(25) 101.8(5) ? ? ? yes
Ru(6) Ru(5) C(26) 94.6(5) ? ? ? yes
Ru(8) Ru(5) N(2) 49.6(3) ? ? ? yes
Ru(8) Ru(5) N(4) 50.7(3) ? ? ? yes
Ru(8) Ru(5) C(24) 70.9(5) ? ? ? yes
Ru(8) Ru(5) C(25) 141.4(5) ? ? ? yes
Ru(8) Ru(5) C(26) 128.3(5) ? ? ? yes
N(2) Ru(5) N(4) 78.0(5) ? ? ? yes
N(2) Ru(5) C(24) 92.8(6) ? ? ? yes
N(2) Ru(5) C(25) 96.4(6) ? ? ? yes
N(2) Ru(5) C(26) 173.6(6) ? ? ? yes
N(4) Ru(5) C(24) 110.0(6) ? ? ? yes
N(4) Ru(5) C(25) 152.2(6) ? ? ? yes
N(4) Ru(5) C(26) 96.1(6) ? ? ? yes
C(24) Ru(5) C(25) 97.4(7) ? ? ? yes
C(24) Ru(5) C(26) 91.8(7) ? ? ? yes
C(25) Ru(5) C(26) 87.5(7) ? ? ? yes
Ru(5) Ru(6) Ru(7) 90.76(6) ? ? ? yes
Ru(5) Ru(6) S(2) 75.1(1) ? ? ? yes
Ru(5) Ru(6) N(4) 51.9(3) ? ? ? yes
Ru(5) Ru(6) C(27) 107.8(6) ? ? ? yes
Ru(5) Ru(6) C(28) 93.5(6) ? ? ? yes
Ru(5) Ru(6) C(29) 156.8(6) ? ? ? yes
Ru(7) Ru(6) S(2) 53.3(1) ? ? ? yes
Ru(7) Ru(6) N(4) 52.1(3) ? ? ? yes
Ru(7) Ru(6) C(27) 136.0(6) ? ? ? yes
Ru(7) Ru(6) C(28) 127.2(6) ? ? ? yes
Ru(7) Ru(6) C(29) 67.4(5) ? ? ? yes
S(2) Ru(6) N(4) 80.3(3) ? ? ? yes
S(2) Ru(6) C(27) 92.5(6) ? ? ? yes
S(2) Ru(6) C(28) 168.5(6) ? ? ? yes
S(2) Ru(6) C(29) 96.2(5) ? ? ? yes
N(4) Ru(6) C(27) 159.5(7) ? ? ? yes
N(4) Ru(6) C(28) 91.9(7) ? ? ? yes
N(4) Ru(6) C(29) 106.0(7) ? ? ? yes
C(27) Ru(6) C(28) 92.0(8) ? ? ? yes
C(27) Ru(6) C(29) 93.8(8) ? ? ? yes
C(28) Ru(6) C(29) 94.0(8) ? ? ? yes
Ru(6) Ru(7) Ru(8) 88.06(6) ? ? ? yes
Ru(6) Ru(7) S(2) 53.3(1) ? ? ? yes
Ru(6) Ru(7) N(4) 49.0(3) ? ? ? yes
Ru(6) Ru(7) C(30) 118.6(5) ? ? ? yes
Ru(6) Ru(7) C(31) 122.0(5) ? ? ? yes
Ru(6) Ru(7) C(32) 130.6(5) ? ? ? yes
Ru(8) Ru(7) S(2) 76.1(1) ? ? ? yes
Ru(8) Ru(7) N(4) 49.8(3) ? ? ? yes
Ru(8) Ru(7) C(30) 136.5(5) ? ? ? yes
Ru(8) Ru(7) C(31) 106.3(5) ? ? ? yes
Ru(8) Ru(7) C(32) 46.5(5) ? ? ? yes
S(2) Ru(7) N(4) 78.3(3) ? ? ? yes
S(2) Ru(7) C(30) 92.4(5) ? ? ? yes
S(2) Ru(7) C(31) 175.0(5) ? ? ? yes
S(2) Ru(7) C(32) 91.3(5) ? ? ? yes
N(4) Ru(7) C(30) 167.4(6) ? ? ? yes
N(4) Ru(7) C(31) 99.8(6) ? ? ? yes
N(4) Ru(7) C(32) 95.6(6) ? ? ? yes
C(30) Ru(7) C(31) 88.7(7) ? ? ? yes
C(30) Ru(7) C(32) 93.1(7) ? ? ? yes
C(31) Ru(7) C(32) 93.5(7) ? ? ? yes
Ru(5) Ru(8) Ru(7) 90.55(6) ? ? ? yes
Ru(5) Ru(8) N(2) 49.0(3) ? ? ? yes
Ru(5) Ru(8) N(4) 51.3(3) ? ? ? yes
Ru(5) Ru(8) C(32) 131.8(5) ? ? ? yes
Ru(5) Ru(8) C(33) 122.8(5) ? ? ? yes
Ru(5) Ru(8) C(34) 117.6(5) ? ? ? yes
Ru(7) Ru(8) N(2) 77.2(3) ? ? ? yes
Ru(7) Ru(8) N(4) 52.3(3) ? ? ? yes
Ru(7) Ru(8) C(32) 46.8(5) ? ? ? yes
Ru(7) Ru(8) C(33) 106.1(5) ? ? ? yes
Ru(7) Ru(8) C(34) 136.0(5) ? ? ? yes
N(2) Ru(8) N(4) 78.0(5) ? ? ? yes
N(2) Ru(8) C(32) 93.4(6) ? ? ? yes
N(2) Ru(8) C(33) 171.6(6) ? ? ? yes
N(2) Ru(8) C(34) 95.8(6) ? ? ? yes
N(4) Ru(8) C(32) 98.4(6) ? ? ? yes
N(4) Ru(8) C(33) 97.8(6) ? ? ? yes
N(4) Ru(8) C(34) 168.7(6) ? ? ? yes
C(32) Ru(8) C(33) 94.4(7) ? ? ? yes
C(32) Ru(8) C(34) 91.4(7) ? ? ? yes
C(33) Ru(8) C(34) 87.1(7) ? ? ? yes
Ru(1) S(1) Ru(4) 73.4(1) ? ? ? yes
Ru(1) S(1) N(1) 98.5(4) ? ? ? yes
Ru(4) S(1) N(1) 98.7(4) ? ? ? yes
Ru(6) S(2) Ru(7) 73.4(1) ? ? ? yes
Ru(6) S(2) N(2) 97.8(4) ? ? ? yes
Ru(7) S(2) N(2) 97.1(4) ? ? ? yes
Ru(2) N(1) Ru(3) 80.8(4) ? ? ? yes
Ru(2) N(1) S(1) 106.1(6) ? ? ? yes
Ru(2) N(1) C(18) 127.5(10) ? ? ? yes
Ru(3) N(1) S(1) 108.4(6) ? ? ? yes
Ru(3) N(1) C(18) 119.4(10) ? ? ? yes
S(1) N(1) C(18) 110.7(10) ? ? ? yes
Ru(5) N(2) Ru(8) 81.3(4) ? ? ? yes
Ru(5) N(2) S(2) 106.4(6) ? ? ? yes
Ru(5) N(2) C(41) 129.9(10) ? ? ? yes
Ru(8) N(2) S(2) 109.5(6) ? ? ? yes
Ru(8) N(2) C(41) 115.6(9) ? ? ? yes
S(2) N(2) C(41) 110.3(10) ? ? ? yes
Ru(1) N(3) Ru(2) 76.0(4) ? ? ? yes
Ru(1) N(3) Ru(3) 125.5(6) ? ? ? yes
Ru(1) N(3) Ru(4) 77.9(4) ? ? ? yes
Ru(1) N(3) C(12) 116.4(9) ? ? ? yes
Ru(2) N(3) Ru(3) 78.0(4) ? ? ? yes
Ru(2) N(3) Ru(4) 123.2(5) ? ? ? yes
Ru(2) N(3) C(12) 120.4(9) ? ? ? yes
Ru(3) N(3) Ru(4) 77.8(4) ? ? ? yes
Ru(3) N(3) C(12) 118.2(9) ? ? ? yes
Ru(4) N(3) C(12) 116.3(9) ? ? ? yes
Ru(5) N(4) Ru(6) 77.6(4) ? ? ? yes
Ru(5) N(4) Ru(7) 124.3(6) ? ? ? yes
Ru(5) N(4) Ru(8) 78.0(4) ? ? ? yes
Ru(5) N(4) C(35) 118.8(10) ? ? ? yes
Ru(6) N(4) Ru(7) 78.9(4) ? ? ? yes
Ru(6) N(4) Ru(8) 127.6(6) ? ? ? yes
Ru(6) N(4) C(35) 116.9(10) ? ? ? yes
Ru(7) N(4) Ru(8) 77.9(4) ? ? ? yes
Ru(7) N(4) C(35) 116.9(10) ? ? ? yes
Ru(8) N(4) C(35) 115.6(9) ? ? ? yes
Ru(1) C(1) O(1) 167(1) ? ? ? yes
Ru(1) C(2) O(2) 173(1) ? ? ? yes
Ru(1) C(3) O(3) 179(1) ? ? ? yes
Ru(2) C(4) O(4) 176(1) ? ? ? yes
Ru(2) C(5) O(5) 175(1) ? ? ? yes
Ru(2) C(6) O(6) 174(1) ? ? ? yes
Ru(3) C(7) O(7) 177(1) ? ? ? yes
Ru(3) C(8) O(8) 176(1) ? ? ? yes
Ru(3) C(9) Ru(4) 87.3(6) ? ? ? yes
Ru(3) C(9) O(9) 136(1) ? ? ? yes
Ru(4) C(9) O(9) 136(1) ? ? ? yes
Ru(4) C(10) O(10) 177(1) ? ? ? yes
Ru(4) C(11) O(11) 177(1) ? ? ? yes
N(3) C(12) C(13) 122(1) ? ? ? yes
N(3) C(12) C(17) 118(1) ? ? ? yes
C(13) C(12) C(17) 118(1) ? ? ? yes
C(12) C(13) C(14) 121(1) ? ? ? yes
C(13) C(14) C(15) 118(1) ? ? ? yes
C(14) C(15) C(16) 120(1) ? ? ? yes
C(15) C(16) C(17) 123(1) ? ? ? yes
C(12) C(17) C(16) 117(1) ? ? ? yes
N(1) C(18) C(19) 119(1) ? ? ? yes
N(1) C(18) C(23) 124(1) ? ? ? yes
C(19) C(18) C(23) 116(1) ? ? ? yes
C(18) C(19) C(20) 120(1) ? ? ? yes
C(19) C(20) C(21) 122(1) ? ? ? yes
C(20) C(21) C(22) 120(1) ? ? ? yes
C(21) C(22) C(23) 118(1) ? ? ? yes
C(18) C(23) C(22) 122(1) ? ? ? yes
Ru(5) C(24) O(12) 170(1) ? ? ? yes
Ru(5) C(25) O(13) 178(1) ? ? ? yes
Ru(5) C(26) O(14) 174(1) ? ? ? yes
Ru(6) C(27) O(15) 176(1) ? ? ? yes
Ru(6) C(28) O(16) 176(1) ? ? ? yes
Ru(6) C(29) O(17) 166(1) ? ? ? yes
Ru(7) C(30) O(18) 177(1) ? ? ? yes
Ru(7) C(31) O(19) 174(1) ? ? ? yes
Ru(7) C(32) Ru(8) 86.6(7) ? ? ? yes
Ru(7) C(32) O(20) 136(1) ? ? ? yes
Ru(8) C(32) O(20) 136(1) ? ? ? yes
Ru(8) C(33) O(21) 178(1) ? ? ? yes
Ru(8) C(34) O(22) 175(1) ? ? ? yes
N(4) C(35) C(36) 122(1) ? ? ? yes
N(4) C(35) C(40) 121(1) ? ? ? yes
C(36) C(35) C(40) 115(1) ? ? ? yes
C(35) C(36) C(37) 122(1) ? ? ? yes
C(36) C(37) C(38) 121(1) ? ? ? yes
C(37) C(38) C(39) 116(1) ? ? ? yes
C(38) C(39) C(40) 122(1) ? ? ? yes
C(35) C(40) C(39) 121(1) ? ? ? yes
N(2) C(41) C(42) 121(1) ? ? ? yes
N(2) C(41) C(46) 121(1) ? ? ? yes
C(42) C(41) C(46) 117(1) ? ? ? yes
C(41) C(42) C(43) 121(1) ? ? ? yes
C(42) C(43) C(44) 117(1) ? ? ? yes
C(43) C(44) C(45) 122(1) ? ? ? yes
C(44) C(45) C(46) 116(1) ? ? ? yes
C(41) C(46) C(45) 124(1) ? ? ? yes

loop_
_geom_bond_atom_site_label_1
_geom_bond_atom_site_label_2
_geom_bond_distance
_geom_bond_site_symmetry_1
_geom_bond_site_symmetry_2
_geom_bond_publ_flag
Ru(1) Ru(2) 2.727(2) ? ? yes
Ru(1) Ru(4) 2.818(2) ? ? yes
Ru(1) S(1) 2.361(4) ? ? yes
Ru(1) N(3) 2.21(1) ? ? yes
Ru(1) C(1) 1.95(2) ? ? yes
Ru(1) C(2) 1.87(2) ? ? yes
Ru(1) C(3) 1.93(2) ? ? yes
Ru(2) Ru(3) 2.777(2) ? ? yes
Ru(2) N(1) 2.14(1) ? ? yes
Ru(2) N(3) 2.22(1) ? ? yes
Ru(2) C(4) 1.90(2) ? ? yes
Ru(2) C(5) 1.89(2) ? ? yes
Ru(2) C(6) 1.91(2) ? ? yes
Ru(3) Ru(4) 2.806(2) ? ? yes
Ru(3) N(1) 2.15(1) ? ? yes
Ru(3) N(3) 2.19(1) ? ? yes
Ru(3) C(7) 1.89(2) ? ? yes
Ru(3) C(8) 1.85(2) ? ? yes
Ru(3) C(9) 2.03(2) ? ? yes
Ru(4) S(1) 2.352(4) ? ? yes
Ru(4) N(3) 2.27(1) ? ? yes
Ru(4) C(9) 2.03(2) ? ? yes
Ru(4) C(10) 1.88(2) ? ? yes
Ru(4) C(11) 1.90(2) ? ? yes
Ru(5) Ru(6) 2.736(2) ? ? yes
Ru(5) Ru(8) 2.761(2) ? ? yes
Ru(5) N(2) 2.11(1) ? ? yes
Ru(5) N(4) 2.20(1) ? ? yes
Ru(5) C(24) 1.96(2) ? ? yes
Ru(5) C(25) 1.86(2) ? ? yes
Ru(5) C(26) 1.91(2) ? ? yes
Ru(6) Ru(7) 2.814(2) ? ? yes
Ru(6) S(2) 2.356(4) ? ? yes
Ru(6) N(4) 2.16(1) ? ? yes
Ru(6) C(27) 1.88(2) ? ? yes
Ru(6) C(28) 1.91(2) ? ? yes
Ru(6) C(29) 1.92(2) ? ? yes
Ru(7) Ru(8) 2.799(2) ? ? yes
Ru(7) S(2) 2.354(5) ? ? yes
Ru(7) N(4) 2.26(1) ? ? yes
Ru(7) C(30) 1.85(2) ? ? yes
Ru(7) C(31) 1.90(2) ? ? yes
Ru(7) C(32) 2.04(2) ? ? yes
Ru(8) N(2) 2.13(1) ? ? yes
Ru(8) N(4) 2.19(1) ? ? yes
Ru(8) C(32) 2.04(2) ? ? yes
Ru(8) C(33) 1.91(2) ? ? yes
Ru(8) C(34) 1.90(2) ? ? yes
S(1) N(1) 1.76(1) ? ? yes
S(2) N(2) 1.77(1) ? ? yes
O(1) C(1) 1.12(2) ? ? yes
O(2) C(2) 1.15(2) ? ? yes
O(3) C(3) 1.13(2) ? ? yes
O(4) C(4) 1.15(2) ? ? yes
O(5) C(5) 1.15(2) ? ? yes
O(6) C(6) 1.16(2) ? ? yes
O(7) C(7) 1.15(2) ? ? yes
O(8) C(8) 1.14(2) ? ? yes
O(9) C(9) 1.19(2) ? ? yes
O(10) C(10) 1.13(2) ? ? yes
O(11) C(11) 1.15(2) ? ? yes
O(12) C(24) 1.11(2) ? ? yes
O(13) C(25) 1.15(2) ? ? yes
O(14) C(26) 1.14(2) ? ? yes
O(15) C(27) 1.14(2) ? ? yes
O(16) C(28) 1.15(2) ? ? yes
O(17) C(29) 1.18(2) ? ? yes
O(18) C(30) 1.16(2) ? ? yes
O(19) C(31) 1.17(2) ? ? yes
O(20) C(32) 1.17(2) ? ? yes
O(21) C(33) 1.15(2) ? ? yes
O(22) C(34) 1.13(2) ? ? yes
N(1) C(18) 1.42(2) ? ? yes
N(2) C(41) 1.46(2) ? ? yes
N(3) C(12) 1.43(2) ? ? yes
N(4) C(35) 1.42(2) ? ? yes
C(12) C(13) 1.38(2) ? ? yes
C(12) C(17) 1.42(2) ? ? yes
C(13) C(14) 1.41(2) ? ? yes
C(14) C(15) 1.37(2) ? ? yes
C(15) C(16) 1.36(2) ? ? yes
C(16) C(17) 1.39(2) ? ? yes
C(18) C(19) 1.43(2) ? ? yes
C(18) C(23) 1.38(2) ? ? yes
C(19) C(20) 1.37(2) ? ? yes
C(20) C(21) 1.34(2) ? ? yes
C(21) C(22) 1.38(2) ? ? yes
C(22) C(23) 1.43(2) ? ? yes
C(35) C(36) 1.38(2) ? ? yes
C(35) C(40) 1.42(2) ? ? yes
C(36) C(37) 1.38(2) ? ? yes
C(37) C(38) 1.38(2) ? ? yes
C(38) C(39) 1.39(2) ? ? yes
C(39) C(40) 1.36(2) ? ? yes
C(41) C(42) 1.37(2) ? ? yes
C(41) C(46) 1.36(2) ? ? yes
C(42) C(43) 1.40(2) ? ? yes
C(43) C(44) 1.38(2) ? ? yes
C(44) C(45) 1.38(2) ? ? yes
C(45) C(46) 1.38(2) ? ? yes
